data_1557629
loop_
_publ_author_name
'Monsted, L.'
'Monsted, O.'
'Schaffer, S.'
'Simonsen, K.'
'Sotofte, I.'

_publ_section_title
;
 Iridium Complexes of Macrocyclic Tetraamine Ligands. Preparation,
 Characterization and Crystal Structure of a Macrocyclic Iridium(III)
 Complex Coordinated with the 4-Cycloocten-1-yl Anion
;
_journal_name_full 'Acta Chemica Scandinavica'
_journal_page_first 973
_journal_page_last 978
_journal_paper_doi 10.3891/acta.chem.scand.50-0973
_journal_volume 50
_journal_year 1996
_chemical_formula_sum 'C20 H33 F6 Ir N4 O6 S2'
_chemical_formula_weight 795.8
_chemical_name_common
;
[Ir(cyclam)(coei)](CF3SO3)2
;
_space_group_IT_number 14
_space_group_name_Hall '-P 2ybc'
_space_group_name_H-M_alt 'P 1 21/c 1'
_symmetry_cell_setting monoclinic
_symmetry_Int_Tables_number 14
_symmetry_space_group_name_Hall '-P 2ybc'
_symmetry_space_group_name_H-M 'P 1 21/c 1'
_cell_angle_alpha 90.
_cell_angle_beta 107.59(3)
_cell_angle_gamma 90.
_cell_formula_units_Z 4
_cell_length_a 9.227(4)
_cell_length_b 24.838(6)
_cell_length_c 12.537(3)
_cell_volume 2738.9(16)
_diffrn_ambient_temperature 293
_diffrn_radiation_probe x-ray
_diffrn_radiation_type MoK\a
_diffrn_radiation_wavelength 0.71069
_exptl_absorpt_coefficient_mu 5.09
_refine_ls_number_parameters 353
_refine_ls_number_reflns 6326
_refine_ls_R_factor_gt 0.035
_refine_ls_wR_factor_gt 0.038
_cod_data_source_file Acta-Chem-Scand-1996-50-973.cif
_cod_data_source_block 1
_cod_original_cell_volume 2739(2)
_cod_original_sg_symbol_H-M 'P 21/c'
_cod_database_code 1557629

loop_
_space_group_symop_id
_space_group_symop_operation_xyz
1 x,y,z
2 -x,1/2+y,1/2-z
3 -x,-y,-z
4 x,1/2-y,1/2+z

loop_
_atom_site_label
_atom_site_type_symbol
_atom_site_thermal_displace_type
_atom_site_fract_x
_atom_site_fract_y
_atom_site_fract_z
_atom_site_occupancy
_atom_site_U_iso_or_equiv
_atom_site_calc_flag
_atom_site_refinement_flags
_atom_site_disorder_assembly
_atom_site_disorder_group
Ir Ir Uiso 0.06550(2) 0.10585(1) 0.22955(1) 1.000 0.0254(1) . . . .
S1 S Uiso 0.17310(18) 0.09527(5) 0.76120(11) 1.000 0.0467(4) . . . .
S2 S Uiso 0.59349(17) 0.23018(6) 0.17424(14) 1.000 0.0561(5) . . . .
N1 N Uiso -0.0054(5) 0.17114(15) 0.3118(3) 1.000 0.0373(11) . . . .
F1 F Uiso 0.4565(7) 0.0675(3) 0.8088(7) 1.000 0.173(4) . . . .
F2 F Uiso 0.4192(8) 0.1434(3) 0.8736(6) 1.000 0.176(4) . . . .
F3 F Uiso 0.3875(9) 0.1358(3) 0.6989(8) 1.000 0.194(5) . . . .
N4 N Uiso 0.1499(5) 0.17068(14) 0.1528(3) 1.000 0.0351(11) . . . .
N8 N Uiso -0.1479(4) 0.11062(14) 0.0867(3) 1.000 0.0341(11) . . . .
N11 N Uiso -0.0817(4) 0.05748(16) 0.2955(3) 1.000 0.0352(11) . . . .
O1 O Uiso 0.0985(7) 0.14587(19) 0.7382(4) 1.000 0.092(2) . . . .
C1' C Uiso 0.2757(5) 0.10156(19) 0.3586(4) 1.000 0.0386(12) . . . .
C2 C Uiso 0.0889(6) 0.21885(19) 0.3033(4) 1.000 0.0447(16) . . . .
O2 O Uiso 0.1663(6) 0.06997(17) 0.8623(3) 1.000 0.0715(16) . . . .
C2' C Uiso 0.4068(6) 0.1049(2) 0.3057(5) 1.000 0.0472(16) . . . .
O3 O Uiso 0.1454(5) 0.05860(16) 0.6689(3) 1.000 0.0602(5) . . . .
C3 C Uiso 0.0926(6) 0.22303(18) 0.1851(4) 1.000 0.0429(16) . . . .
C3' C Uiso 0.3712(6) 0.0751(2) 0.1925(5) 1.000 0.0471(17) . . . .
C4' C Uiso 0.2043(6) 0.06094(18) 0.1432(4) 1.000 0.0384(14) . . . .
C5 C Uiso 0.1163(6) 0.1714(2) 0.0277(4) 1.000 0.0428(16) . . . .
C5' C Uiso 0.1285(5) 0.02277(18) 0.1881(4) 1.000 0.0763(12) . . . .
C6 C Uiso -0.0491(6) 0.1658(2) -0.0407(4) 1.000 0.0462(16) . . . .
C6' C Uiso 0.1942(6) -0.0157(2) 0.2833(5) 1.000 0.0477(16) . . . .
C7 C Uiso -0.1290(6) 0.11427(19) -0.0268(4) 1.000 0.0433(16) . . . .
C7' C Uiso 0.3260(6) 0.0004(2) 0.3820(5) 1.000 0.0504(17) . . . .
C8' C Uiso 0.3025(6) 0.0526(2) 0.4359(4) 1.000 0.0481(16) . . . .
C9 C Uiso -0.2429(6) 0.06391(19) 0.0971(4) 1.000 0.0412(14) . . . .
C10 C Uiso -0.2399(5) 0.0610(2) 0.2167(4) 1.000 0.0404(16) . . . .
C12 C Uiso -0.0900(6) 0.0662(2) 0.4122(4) 1.000 0.0457(17) . . . .
C13 C Uiso -0.1230(7) 0.1235(2) 0.4389(5) 1.000 0.0498(19) . . . .
C14 C Uiso -0.0056(7) 0.1634(2) 0.4297(4) 1.000 0.0482(18) . . . .
F4 F Uiso 0.5659(10) 0.3235(2) 0.0812(7) 1.000 0.189(5) . . . .
F5 F Uiso 0.4860(10) 0.2622(4) -0.0281(6) 1.000 0.202(5) . . . .
F6 F Uiso 0.7212(8) 0.2756(3) 0.0416(6) 1.000 0.158(3) . . . .
O4 O Uiso 0.6393(9) 0.1819(2) 0.1368(7) 1.000 0.150(4) . . . .
O5 O Uiso 0.4440(5) 0.23047(18) 0.1792(5) 1.000 0.0804(19) . . . .
O6 O Uiso 0.7040(9) 0.2519(4) 0.2672(5) 1.000 0.181(5) . . . .
C15 C Uiso 0.3735(13) 0.1111(4) 0.7913(10) 1.000 0.108(4) . . . .
C16 C Uiso 0.5927(10) 0.2761(3) 0.0641(8) 1.000 0.089(3) . . . .

loop_
_atom_type_symbol
_atom_type_description
_atom_type_scat_dispersion_real
_atom_type_scat_dispersion_imag
_atom_type_scat_source
C C 0.0033 0.0016 ' International Tables Vol C Tables 4.2.6.8 and 6.1.1.4'
F F 0.0171 0.0103 ' International Tables Vol C Tables 4.2.6.8 and 6.1.1.4'
Ir Ir -1.4442 7.9887 ' International Tables Vol C Tables 4.2.6.8 and 6.1.1.4'
N N 0.0061 0.0033 ' International Tables Vol C Tables 4.2.6.8 and 6.1.1.4'
O O 0.0106 0.0060 ' International Tables Vol C Tables 4.2.6.8 and 6.1.1.4'
S S 0.1246 0.1234 ' International Tables Vol C Tables 4.2.6.8 and 6.1.1.4'

loop_
_geom_angle_atom_site_label_1
_geom_angle_atom_site_label_2
_geom_angle_atom_site_label_3
_geom_angle
_geom_angle_site_symmetry_1
_geom_angle_site_symmetry_2
_geom_angle_site_symmetry_3
_geom_angle_publ_flag
N1 Ir N4 81.45(15) . . . yes
N1 Ir N8 91.29(15) . . . yes
N1 Ir N11 85.26(16) . . . yes
N1 Ir C1' 90.73(17) . . . yes
N1 Ir C4' 158.36(18) . . . yes
N1 Ir C5' 161.95(16) . . . yes
N4 Ir N8 87.24(15) . . . yes
N4 Ir N11 161.57(16) . . . yes
N4 Ir C1' 90.44(17) . . . yes
N4 Ir C4' 79.41(16) . . . yes
N4 Ir C5' 115.62(16) . . . yes
N8 Ir N11 80.32(14) . . . yes
N8 Ir C1' 176.66(16) . . . yes
N8 Ir C4' 97.77(16) . . . yes
N8 Ir C5' 95.19(15) . . . yes
N11 Ir C1' 102.50(16) . . . yes
N11 Ir C4' 115.56(16) . . . yes
N11 Ir C5' 79.28(16) . . . yes
C1' Ir C4' 79.44(19) . . . yes
C1' Ir C5' 83.65(18) . . . yes
C4' Ir C5' 36.42(17) . . . yes
O1 S1 C15 104.6(4) . . . yes
O2 S1 O3 113.0(2) . . . yes
O2 S1 C15 103.0(4) . . . yes
O3 S1 C15 103.1(4) . . . yes
O1 S1 O2 114.8(3) . . . yes
O1 S1 O3 116.2(3) . . . yes
O4 S2 C16 102.6(4) . . . yes
O5 S2 C16 104.9(4) . . . yes
O6 S2 C16 103.2(5) . . . yes
O4 S2 O5 114.9(4) . . . yes
O4 S2 O6 113.0(5) . . . yes
O5 S2 O6 116.1(4) . . . yes
Ir N1 C2 107.4(3) . . . yes
Ir N1 C14 118.3(3) . . . yes
C2 N1 C14 110.4(4) . . . yes
Ir N4 C5 119.3(3) . . . yes
C3 N4 C5 107.0(3) . . . yes
Ir N4 C3 108.9(3) . . . yes
C7 N8 C9 112.0(4) . . . yes
Ir N8 C9 106.9(3) . . . yes
Ir N8 C7 116.2(3) . . . yes
C10 N11 C12 107.9(4) . . . yes
Ir N11 C12 121.1(3) . . . yes
Ir N11 C10 108.4(3) . . . yes
Ir C1' C8' 117.4(3) . . . yes
C2' C1' C8' 108.5(4) . . . no
Ir C1' C2' 108.9(3) . . . yes
N1 C2 C3 108.3(4) . . . yes
C1' C2' C3' 113.0(4) . . . no
N4 C3 C2 108.8(4) . . . yes
C2' C3' C4' 113.1(5) . . . no
Ir C4' C3' 110.5(3) . . . yes
C3' C4' C5' 124.4(4) . . . no
Ir C4' C5' 73.1(3) . . . yes
N4 C5 C6 116.4(4) . . . yes
Ir C5' C6' 118.0(3) . . . yes
Ir C5' C4' 70.4(3) . . . yes
C4' C5' C6' 128.4(5) . . . no
C5 C6 C7 117.1(4) . . . no
C5' C6' C7' 121.0(4) . . . no
N8 C7 C6 111.3(4) . . . yes
C6' C7' C8' 114.1(5) . . . no
C1' C8' C7' 114.7(4) . . . no
N8 C9 C10 107.1(4) . . . yes
N11 C10 C9 112.6(4) . . . yes
N11 C12 C13 115.1(4) . . . yes
C12 C13 C14 114.0(5) . . . no
N1 C14 C13 112.3(4) . . . yes
F2 C15 F3 108.3(9) . . . yes
S1 C15 F1 111.4(7) . . . yes
S1 C15 F2 111.8(9) . . . yes
S1 C15 F3 106.0(8) . . . yes
F1 C15 F2 110.6(10) . . . yes
F1 C15 F3 108.5(10) . . . yes
S2 C16 F4 115.3(7) . . . yes
S2 C16 F5 109.7(7) . . . yes
S2 C16 F6 111.7(7) . . . yes
F4 C16 F5 105.4(9) . . . yes
F4 C16 F6 106.9(8) . . . yes
F5 C16 F6 107.2(8) . . . yes

loop_
_geom_bond_atom_site_label_1
_geom_bond_atom_site_label_2
_geom_bond_distance
_geom_bond_site_symmetry_1
_geom_bond_site_symmetry_2
_geom_bond_publ_flag
Ir N1 2.128(4) . . yes
Ir N4 2.140(4) . . yes
Ir N8 2.229(4) . . yes
Ir N11 2.157(4) . . yes
Ir C1' 2.120(5) . . yes
Ir C4' 2.212(5) . . yes
Ir C5' 2.247(5) . . yes
S1 O1 1.420(5) . . yes
S1 O2 1.433(4) . . yes
S1 O3 1.434(4) . . yes
S1 C15 1.815(13) . . yes
S2 O6 1.404(8) . . yes
S2 C16 1.789(9) . . yes
S2 O5 1.399(5) . . yes
S2 O4 1.399(6) . . yes
F1 C15 1.306(13) . . yes
N1 C14 1.491(6) . . yes
N1 C2 1.493(7) . . yes
F2 C15 1.274(13) . . yes
F3 C15 1.351(15) . . yes
N4 C5 1.504(6) . . yes
N4 C3 1.505(6) . . yes
N8 C9 1.483(6) . . yes
N8 C7 1.488(6) . . yes
N11 C10 1.498(6) . . yes
N11 C12 1.504(6) . . yes
C1' C8' 1.528(7) . . no
C1' C2' 1.548(8) . . no
C2 C3 1.496(7) . . no
C2' C3' 1.545(8) . . no
C3' C4' 1.517(8) . . no
C4' C5' 1.394(7) . . no
C5 C6 1.514(8) . . no
C5' C6' 1.506(7) . . no
C6 C7 1.513(7) . . no
C6' C7' 1.504(8) . . no
C7' C8' 1.508(7) . . no
C9 C10 1.493(7) . . no
C12 C13 1.514(7) . . no
C13 C14 1.498(8) . . no
F4 C16 1.235(9) . . yes
F5 C16 1.318(12) . . yes
F6 C16 1.299(12) . . yes

loop_
_geom_torsion_atom_site_label_1
_geom_torsion_atom_site_label_2
_geom_torsion_atom_site_label_3
_geom_torsion_atom_site_label_4
_geom_torsion
_geom_torsion_site_symmetry_1
_geom_torsion_site_symmetry_2
_geom_torsion_site_symmetry_3
_geom_torsion_site_symmetry_4
_geom_torsion_publ_flag
N4 Ir N1 C2 -20.4(3) . . . . no
N4 Ir N1 C14 -146.2(4) . . . . no
N8 Ir N1 C2 -107.5(3) . . . . no
N8 Ir N1 C14 126.8(4) . . . . no
N11 Ir N1 C2 172.4(3) . . . . no
N11 Ir N1 C14 46.6(4) . . . . no
C1' Ir N1 C2 69.9(3) . . . . no
C1' Ir N1 C14 -55.8(4) . . . . no
C4' Ir N1 C2 7.6(6) . . . . no
C4' Ir N1 C14 -118.2(5) . . . . no
N1 Ir N4 C3 -8.5(3) . . . . no
N1 Ir N4 C5 -131.6(4) . . . . no
N8 Ir N4 C3 83.3(3) . . . . no
N8 Ir N4 C5 -39.9(4) . . . . no
C1' Ir N4 C3 -99.2(3) . . . . no
C1' Ir N4 C5 137.7(4) . . . . no
C4' Ir N4 C3 -178.3(3) . . . . no
C4' Ir N4 C5 58.6(4) . . . . no
C5' Ir N4 C3 177.7(3) . . . . no
C5' Ir N4 C5 54.6(4) . . . . no
N1 Ir N8 C7 127.7(3) . . . . no
N1 Ir N8 C9 -106.4(3) . . . . no
N4 Ir N8 C7 46.4(3) . . . . no
N4 Ir N8 C9 172.2(3) . . . . no
N11 Ir N8 C7 -147.3(3) . . . . no
N11 Ir N8 C9 -21.5(3) . . . . no
C4' Ir N8 C7 -32.6(3) . . . . no
C4' Ir N8 C9 93.3(3) . . . . no
C5' Ir N8 C7 -69.1(3) . . . . no
C5' Ir N8 C9 56.7(3) . . . . no
N1 Ir N11 C10 85.2(3) . . . . no
N1 Ir N11 C12 -40.2(3) . . . . no
N8 Ir N11 C10 -7.0(3) . . . . no
N8 Ir N11 C12 -132.3(4) . . . . no
C1' Ir N11 C10 174.9(3) . . . . no
C1' Ir N11 C12 49.5(4) . . . . no
C4' Ir N11 C10 -101.0(3) . . . . no
C4' Ir N11 C12 133.6(3) . . . . no
C5' Ir N11 C10 -104.2(3) . . . . no
C5' Ir N11 C12 130.5(4) . . . . no
N1 Ir C1' C2' -126.1(3) . . . . no
N1 Ir C1' C8' 110.3(4) . . . . no
N4 Ir C1' C2' -44.6(3) . . . . no
N4 Ir C1' C8' -168.3(4) . . . . no
N11 Ir C1' C2' 148.6(3) . . . . no
N11 Ir C1' C8' 25.0(4) . . . . no
C4' Ir C1' C2' 34.5(3) . . . . no
C4' Ir C1' C8' -89.1(4) . . . . no
C5' Ir C1' C2' 71.1(3) . . . . no
C5' Ir C1' C8' -52.5(4) . . . . no
N1 Ir C4' C3' 36.8(6) . . . . no
N1 Ir C4' C5' 157.9(4) . . . . no
N4 Ir C4' C3' 65.0(3) . . . . no
N4 Ir C4' C5' -173.9(3) . . . . no
N8 Ir C4' C3' 150.7(3) . . . . no
N8 Ir C4' C5' -88.2(3) . . . . no
N11 Ir C4' C3' -126.4(3) . . . . no
N11 Ir C4' C5' -5.3(3) . . . . no
C1' Ir C4' C3' -27.5(3) . . . . no
C1' Ir C4' C5' 93.6(3) . . . . no
C5' Ir C4' C3' -121.1(5) . . . . no
N4 Ir C5' C4' 6.6(3) . . . . no
N4 Ir C5' C6' 130.5(4) . . . . no
N8 Ir C5' C4' 96.1(3) . . . . no
N8 Ir C5' C6' -140.1(4) . . . . no
N11 Ir C5' C4' 175.2(3) . . . . no
N11 Ir C5' C6' -61.0(4) . . . . no
C1' Ir C5' C4' -80.8(3) . . . . no
C1' Ir C5' C6' 43.1(4) . . . . no
C4' Ir C5' C6' 123.9(5) . . . . no
O3 S1 C15 F1 -54.9(9) . . . . no
O1 S1 C15 F2 58.8(8) . . . . no
O2 S1 C15 F2 -61.5(8) . . . . no
O3 S1 C15 F2 -179.2(7) . . . . no
O1 S1 C15 F3 -59.0(7) . . . . no
O1 S1 C15 F1 -176.8(8) . . . . no
O2 S1 C15 F1 62.9(9) . . . . no
O3 S1 C15 F3 62.9(7) . . . . no
O2 S1 C15 F3 -179.3(6) . . . . no
O6 S2 C16 F4 -57.3(9) . . . . no
O5 S2 C16 F4 64.6(9) . . . . no
O6 S2 C16 F5 -176.2(7) . . . . no
O4 S2 C16 F5 66.2(8) . . . . no
O5 S2 C16 F5 -54.3(7) . . . . no
O4 S2 C16 F4 -175.0(8) . . . . no
O6 S2 C16 F6 65.0(7) . . . . no
O4 S2 C16 F6 -52.6(8) . . . . no
O5 S2 C16 F6 -173.0(6) . . . . no
C14 N1 C2 C3 176.9(4) . . . . no
Ir N1 C2 C3 46.5(4) . . . . no
Ir N1 C14 C13 -67.5(6) . . . . no
C2 N1 C14 C13 168.2(4) . . . . no
Ir N4 C3 C2 36.3(5) . . . . no
C3 N4 C5 C6 -71.4(5) . . . . no
Ir N4 C5 C6 52.7(5) . . . . no
C5 N4 C3 C2 166.5(4) . . . . no
C9 N8 C7 C6 172.8(4) . . . . no
Ir N8 C7 C6 -64.0(5) . . . . no
Ir N8 C9 C10 45.7(4) . . . . no
C7 N8 C9 C10 174.0(4) . . . . no
Ir N11 C10 C9 35.8(4) . . . . no
C10 N11 C12 C13 -72.4(6) . . . . no
C12 N11 C10 C9 168.6(4) . . . . no
Ir N11 C12 C13 53.2(6) . . . . no
Ir C1' C2' C3' -37.1(5) . . . . no
C2' C1' C8' C7' -53.3(6) . . . . no
C8' C1' C2' C3' 91.7(5) . . . . no
Ir C1' C8' C7' 70.6(5) . . . . no
N1 C2 C3 N4 -55.6(5) . . . . no
C1' C2' C3' C4' 14.3(6) . . . . no
C2' C3' C4' Ir 14.3(5) . . . . no
C2' C3' C4' C5' -68.9(6) . . . . no
C3' C4' C5' Ir 103.7(5) . . . . no
Ir C4' C5' C6' -110.8(5) . . . . no
C3' C4' C5' C6' -7.1(8) . . . . no
N4 C5 C6 C7 -61.7(6) . . . . no
Ir C5' C6' C7' -51.1(6) . . . . no
C4' C5' C6' C7' 35.3(8) . . . . no
C5 C6 C7 N8 67.9(6) . . . . no
C5' C6' C7' C8' 52.3(7) . . . . no
C6' C7' C8' C1' -59.9(6) . . . . no
N8 C9 C10 N11 -56.0(5) . . . . no
N11 C12 C13 C14 -60.9(6) . . . . no
C12 C13 C14 N1 68.3(6) . . . . no
